data_7057857
loop_
_publ_author_name
'Manna, Utsab'
'Das, Gopal'

_publ_section_title
;
 Neutral host--guest capsular associations by a homologous
 halophenyl-substituted organic tris-urea receptor series: solid and
 solution state studies
;
_journal_issue 23
_journal_name_full 'New Journal of Chemistry'
_journal_page_first 19164
_journal_paper_doi 10.1039/C8NJ04457K
_journal_volume 42
_journal_year 2018
_chemical_formula_moiety 'C27 H30 Br3 N7 O3, C16 H36 N, F'
_chemical_formula_sum 'C43 H66 Br3 F N8 O3'
_chemical_formula_weight 1001.74
_space_group_crystal_system monoclinic
_space_group_IT_number 14
_space_group_name_Hall '-P 2ybc'
_space_group_name_H-M_alt 'P 1 21/c 1'
_symmetry_space_group_name_Hall '-P 2ybc'
_symmetry_space_group_name_H-M 'P 1 21/c 1'
_atom_sites_solution_hydrogens geom
_audit_creation_method SHELXL-2014/7
_audit_update_record
;
2018-03-27 deposited with the CCDC.
2018-10-24 downloaded from the CCDC.
;
_cell_angle_alpha 90
_cell_angle_beta 90.927(7)
_cell_angle_gamma 90
_cell_formula_units_Z 4
_cell_length_a 9.124(5)
_cell_length_b 20.617(11)
_cell_length_c 26.103(14)
_cell_measurement_reflns_used 3261
_cell_measurement_temperature 298(2)
_cell_measurement_theta_max 17.89
_cell_measurement_theta_min 2.52
_cell_volume 4910(5)
_computing_cell_refinement 'Bruker SMART'
_computing_data_collection 'Bruker SMART'
_computing_data_reduction 'Bruker SAINT'
_computing_molecular_graphics 'Bruker SHELXTL'
_computing_publication_material 'Bruker SHELXTL'
_computing_structure_refinement 'SHELXL-2014/7 (Sheldrick, 2014)'
_computing_structure_solution 'Bruker SHELXTL'
_diffrn_ambient_temperature 298(2)
_diffrn_measured_fraction_theta_full 0.993
_diffrn_measured_fraction_theta_max 0.993
_diffrn_measurement_device_type 'CCD area detector'
_diffrn_measurement_method 'phi and omega scans'
_diffrn_radiation_type MoK\a
_diffrn_radiation_wavelength 0.71073
_diffrn_reflns_av_R_equivalents 0.1319
_diffrn_reflns_av_unetI/netI 0.1273
_diffrn_reflns_Laue_measured_fraction_full 0.993
_diffrn_reflns_Laue_measured_fraction_max 0.993
_diffrn_reflns_limit_h_max 9
_diffrn_reflns_limit_h_min -10
_diffrn_reflns_limit_k_max 24
_diffrn_reflns_limit_k_min -24
_diffrn_reflns_limit_l_max 30
_diffrn_reflns_limit_l_min -30
_diffrn_reflns_number 57289
_diffrn_reflns_point_group_measured_fraction_full 0.993
_diffrn_reflns_point_group_measured_fraction_max 0.993
_diffrn_reflns_theta_full 25.000
_diffrn_reflns_theta_max 25.000
_diffrn_reflns_theta_min 1.259
_diffrn_source 'sealed tube'
_exptl_absorpt_coefficient_mu 2.513
_exptl_absorpt_correction_type multi-scan
_exptl_crystal_colour colourless
_exptl_crystal_density_diffrn 1.355
_exptl_crystal_description plate
_exptl_crystal_F_000 2072.0
_exptl_crystal_size_max 0.31
_exptl_crystal_size_mid 0.27
_exptl_crystal_size_min 0.24
_exptl_transmission_factor_max 0.547
_exptl_transmission_factor_min 0.463
_refine_diff_density_max 0.623
_refine_diff_density_min -0.513
_refine_diff_density_rms 0.057
_refine_ls_extinction_method none
_refine_ls_goodness_of_fit_ref 0.937
_refine_ls_hydrogen_treatment constr
_refine_ls_matrix_type full
_refine_ls_number_parameters 527
_refine_ls_number_reflns 8576
_refine_ls_number_restraints 0
_refine_ls_restrained_S_all 0.937
_refine_ls_R_factor_all 0.2043
_refine_ls_R_factor_gt 0.0564
_refine_ls_shift/su_max 0.007
_refine_ls_shift/su_mean 0.002
_refine_ls_structure_factor_coef Fsqd
_refine_ls_weighting_details 'w=1/[\s^2^(Fo^2^)+(0.1000P)^2^] where P=(Fo^2^+2Fc^2^)/3'
_refine_ls_weighting_scheme calc
_refine_ls_wR_factor_gt 0.1375
_refine_ls_wR_factor_ref 0.2099
_reflns_Friedel_coverage 0.000
_reflns_number_gt 6152
_reflns_number_total 8576
_reflns_threshold_expression 'I > 2\s(I)'
_cod_data_source_file c8nj04457k2.cif
_cod_data_source_block T-p-Br-TBAF
_cod_depositor_comments 'Adding full bibliography for 7057849--7057858.cif.'
_cod_database_code 7057857
_shelx_shelxl_version_number 2014/7
_shelx_space_group_comment
;
The symmetry employed for this shelxl refinement is uniquely defined
by the following loop, which should always be used as a source of
symmetry information in preference to the above space-group names.
They are only intended as comments.
;

loop_
_space_group_symop_operation_xyz
'x, y, z'
'-x, y+1/2, -z+1/2'
'-x, -y, -z'
'x, -y-1/2, z-1/2'

loop_
_atom_site_label
_atom_site_type_symbol
_atom_site_fract_x
_atom_site_fract_y
_atom_site_fract_z
_atom_site_U_iso_or_equiv
_atom_site_adp_type
_atom_site_occupancy
_atom_site_site_symmetry_order
_atom_site_calc_flag
_atom_site_refinement_flags_posn
_atom_site_refinement_flags_adp
Br2 Br 0.38014(9) 0.50653(4) 0.19230(4) 0.1071(4) Uani 1 1 d . .
Br1 Br 0.92169(10) 0.43116(5) 0.43723(5) 0.1239(5) Uani 1 1 d . .
Br3 Br 0.31272(14) 0.45433(5) 0.65993(4) 0.1361(5) Uani 1 1 d . .
N1 N 0.0477(5) 0.0749(2) 0.39446(19) 0.0461(13) Uani 1 1 d . .
C3 C 0.4653(7) 0.1567(4) 0.4049(2) 0.0573(18) Uani 1 1 d . .
C1 C 0.1723(6) 0.0346(3) 0.4101(3) 0.0615(19) Uani 1 1 d . .
H1A H 0.1566 -0.0091 0.3974 0.074 Uiso 1 1 calc R U
H1B H 0.1765 0.0325 0.4472 0.074 Uiso 1 1 calc R U
C9 C 0.7143(7) 0.2534(4) 0.4175(3) 0.085(2) Uani 1 1 d . .
H9 H 0.7436 0.2105 0.4138 0.102 Uiso 1 1 calc R U
C8 C 0.8192(8) 0.3022(5) 0.4232(3) 0.090(3) Uani 1 1 d . .
H8 H 0.9184 0.2918 0.4229 0.108 Uiso 1 1 calc R U
C6 C 0.6310(8) 0.3811(4) 0.4280(3) 0.091(3) Uani 1 1 d . .
H6 H 0.6025 0.4242 0.4309 0.109 Uiso 1 1 calc R U
C4 C 0.5661(7) 0.2689(4) 0.4174(3) 0.0594(19) Uani 1 1 d . .
C7 C 0.7770(8) 0.3648(4) 0.4290(3) 0.077(2) Uani 1 1 d . .
C5 C 0.5270(7) 0.3330(4) 0.4225(3) 0.079(2) Uani 1 1 d . .
H5 H 0.4282 0.3441 0.4222 0.095 Uiso 1 1 calc R U
C2 C 0.3181(6) 0.0590(4) 0.3911(3) 0.068(2) Uani 1 1 d . .
H2A H 0.3973 0.0341 0.4067 0.081 Uiso 1 1 calc R U
H2B H 0.3226 0.0536 0.3542 0.081 Uiso 1 1 calc R U
C10 C 0.0104(7) 0.0676(3) 0.3398(3) 0.065(2) Uani 1 1 d . .
H10A H -0.0465 0.0282 0.3351 0.077 Uiso 1 1 calc R U
H10B H 0.1001 0.0628 0.3207 0.077 Uiso 1 1 calc R U
C13 C 0.1729(7) 0.3309(4) 0.2785(3) 0.0615(19) Uani 1 1 d . .
C11 C -0.0767(7) 0.1247(4) 0.3179(3) 0.070(2) Uani 1 1 d . .
H11A H -0.0921 0.1187 0.2814 0.084 Uiso 1 1 calc R U
H11B H -0.1720 0.1265 0.3338 0.084 Uiso 1 1 calc R U
C12 C 0.0337(7) 0.2273(4) 0.2896(3) 0.0542(18) Uani 1 1 d . .
C14 C 0.1623(7) 0.3352(4) 0.2258(3) 0.070(2) Uani 1 1 d . .
H14 H 0.1140 0.3033 0.2069 0.084 Uiso 1 1 calc R U
C16 C 0.2976(8) 0.4354(4) 0.2276(4) 0.069(2) Uani 1 1 d . .
C18 C 0.2476(9) 0.3786(4) 0.3055(3) 0.086(2) Uani 1 1 d . .
H18 H 0.2568 0.3763 0.3410 0.103 Uiso 1 1 calc R U
C15 C 0.2251(8) 0.3884(4) 0.2013(3) 0.076(2) Uani 1 1 d . .
H15 H 0.2169 0.3916 0.1658 0.091 Uiso 1 1 calc R U
C17 C 0.3087(9) 0.4301(4) 0.2788(4) 0.097(3) Uani 1 1 d . .
H17 H 0.3591 0.4620 0.2970 0.116 Uiso 1 1 calc R U
C22 C 0.1524(7) 0.2873(4) 0.5510(3) 0.0600(19) Uani 1 1 d . .
C21 C 0.0295(7) 0.1840(4) 0.5242(3) 0.0591(19) Uani 1 1 d . .
C23 C 0.2157(9) 0.3423(4) 0.5321(3) 0.083(2) Uani 1 1 d . .
H23 H 0.2263 0.3466 0.4969 0.100 Uiso 1 1 calc R U
C27 C 0.1352(7) 0.2821(4) 0.6041(3) 0.069(2) Uani 1 1 d . .
H27 H 0.0926 0.2453 0.6181 0.083 Uiso 1 1 calc R U
C24 C 0.2646(9) 0.3922(4) 0.5641(4) 0.088(2) Uani 1 1 d . .
H24 H 0.3087 0.4287 0.5502 0.106 Uiso 1 1 calc R U
C20 C -0.0630(8) 0.0872(4) 0.4803(3) 0.069(2) Uani 1 1 d . .
H20A H -0.1573 0.0869 0.4968 0.083 Uiso 1 1 calc R U
H20B H 0.0027 0.0589 0.4995 0.083 Uiso 1 1 calc R U
C19 C -0.0805(7) 0.0621(3) 0.4259(3) 0.063(2) Uani 1 1 d . .
H19A H -0.0978 0.0157 0.4269 0.076 Uiso 1 1 calc R U
H19B H -0.1657 0.0824 0.4100 0.076 Uiso 1 1 calc R U
C25 C 0.2478(9) 0.3875(4) 0.6158(4) 0.084(2) Uani 1 1 d . .
C26 C 0.1829(8) 0.3329(5) 0.6361(3) 0.080(2) Uani 1 1 d . .
H26 H 0.1707 0.3298 0.6714 0.096 Uiso 1 1 calc R U
N6 N -0.0047(5) 0.1525(3) 0.4805(2) 0.0607(15) Uani 1 1 d . .
H6N H 0.0084 0.1718 0.4517 0.073 Uiso 1 1 calc R U
N3 N 0.4535(5) 0.2226(3) 0.4116(2) 0.0625(15) Uani 1 1 d . .
H3N H 0.3656 0.2376 0.4123 0.075 Uiso 1 1 calc R U
N5 N 0.1125(5) 0.2796(3) 0.3076(2) 0.0632(16) Uani 1 1 d . .
H5N H 0.1268 0.2815 0.3402 0.076 Uiso 1 1 calc R U
N2 N 0.3344(5) 0.1263(3) 0.40401(19) 0.0603(15) Uani 1 1 d . .
H2N H 0.2575 0.1481 0.4116 0.072 Uiso 1 1 calc R U
N4 N 0.0003(5) 0.1851(3) 0.3269(2) 0.0628(16) Uani 1 1 d . .
H4N H 0.0262 0.1945 0.3579 0.075 Uiso 1 1 calc R U
N7 N 0.1065(6) 0.2407(3) 0.5158(2) 0.0662(16) Uani 1 1 d . .
H7N H 0.1291 0.2482 0.4844 0.079 Uiso 1 1 calc R U
O1 O 0.5816(4) 0.1272(2) 0.39933(18) 0.0702(14) Uani 1 1 d . .
O3 O -0.0040(5) 0.2198(2) 0.2442(2) 0.0715(14) Uani 1 1 d . .
O2 O -0.0060(5) 0.1646(3) 0.5671(2) 0.0842(16) Uani 1 1 d . .
F1 F 0.1560(3) 0.24422(17) 0.41177(12) 0.0565(9) Uani 1 1 d . .
N8 N 0.3536(6) 0.7654(3) 0.3518(2) 0.0692(17) Uani 1 1 d . .
C32 C 0.2514(7) 0.8172(4) 0.3292(3) 0.073(2) Uani 1 1 d . .
H32A H 0.1934 0.7977 0.3018 0.088 Uiso 1 1 calc R U
H32B H 0.1844 0.8309 0.3555 0.088 Uiso 1 1 calc R U
C36 C 0.4530(7) 0.7378(4) 0.3106(3) 0.073(2) Uani 1 1 d . .
H36A H 0.5081 0.7733 0.2959 0.088 Uiso 1 1 calc R U
H36B H 0.5227 0.7086 0.3269 0.088 Uiso 1 1 calc R U
C33 C 0.3263(9) 0.8768(4) 0.3082(3) 0.094(3) Uani 1 1 d . .
H33A H 0.4124 0.8636 0.2895 0.113 Uiso 1 1 calc R U
H33B H 0.3585 0.9041 0.3365 0.113 Uiso 1 1 calc R U
C40 C 0.2560(8) 0.7138(4) 0.3743(3) 0.091(3) Uani 1 1 d . .
H40A H 0.1901 0.6984 0.3474 0.110 Uiso 1 1 calc R U
H40B H 0.1963 0.7339 0.4003 0.110 Uiso 1 1 calc R U
C28 C 0.4586(8) 0.7943(4) 0.3921(3) 0.091(3) Uani 1 1 d . .
H28A H 0.5182 0.7594 0.4061 0.109 Uiso 1 1 calc R U
H28B H 0.5240 0.8240 0.3749 0.109 Uiso 1 1 calc R U
C37 C 0.3750(7) 0.7019(4) 0.2677(3) 0.087(3) Uani 1 1 d . .
H37A H 0.2856 0.7247 0.2583 0.104 Uiso 1 1 calc R U
H37B H 0.3486 0.6588 0.2793 0.104 Uiso 1 1 calc R U
C38 C 0.4720(8) 0.6966(5) 0.2214(3) 0.115(3) Uani 1 1 d . .
H38A H 0.4192 0.6717 0.1956 0.138 Uiso 1 1 calc R U
H38B H 0.4851 0.7399 0.2078 0.138 Uiso 1 1 calc R U
C41 C 0.3325(10) 0.6549(5) 0.3983(4) 0.125(3) Uani 1 1 d . .
H41A H 0.3839 0.6677 0.4295 0.150 Uiso 1 1 calc R U
H41B H 0.4037 0.6375 0.3747 0.150 Uiso 1 1 calc R U
C34 C 0.2247(10) 0.9167(4) 0.2721(4) 0.104(3) Uani 1 1 d . .
H34A H 0.1287 0.9205 0.2873 0.125 Uiso 1 1 calc R U
H34B H 0.2643 0.9600 0.2683 0.125 Uiso 1 1 calc R U
C29 C 0.3897(9) 0.8300(6) 0.4361(3) 0.132(4) Uani 1 1 d . .
H29A H 0.3202 0.8614 0.4226 0.158 Uiso 1 1 calc R U
H29B H 0.3361 0.7993 0.4569 0.158 Uiso 1 1 calc R U
C42 C 0.2173(13) 0.6027(6) 0.4104(5) 0.183(7) Uani 1 1 d . .
H42A H 0.1493 0.6196 0.4353 0.220 Uiso 1 1 calc R U
H42B H 0.1622 0.5920 0.3794 0.220 Uiso 1 1 calc R U
C31 C 0.6075(14) 0.9075(6) 0.4513(4) 0.166(5) Uani 1 1 d . .
H31A H 0.6924 0.8836 0.4410 0.248 Uiso 1 1 calc R U
H31B H 0.6345 0.9372 0.4781 0.248 Uiso 1 1 calc R U
H31C H 0.5684 0.9312 0.4225 0.248 Uiso 1 1 calc R U
C30 C 0.5006(12) 0.8641(8) 0.4693(4) 0.175(6) Uani 1 1 d . .
H30A H 0.4454 0.8878 0.4946 0.210 Uiso 1 1 calc R U
H30B H 0.5537 0.8305 0.4877 0.210 Uiso 1 1 calc R U
C39 C 0.6140(8) 0.6682(5) 0.2278(3) 0.120(4) Uani 1 1 d . .
H39A H 0.6723 0.6944 0.2507 0.180 Uiso 1 1 calc R U
H39B H 0.6607 0.6656 0.1952 0.180 Uiso 1 1 calc R U
H39C H 0.6044 0.6254 0.2419 0.180 Uiso 1 1 calc R U
C43 C 0.2876(16) 0.5447(8) 0.4306(6) 0.220(6) Uani 1 1 d . .
H43A H 0.3393 0.5232 0.4037 0.329 Uiso 1 1 calc R U
H43B H 0.2146 0.5160 0.4439 0.329 Uiso 1 1 calc R U
H43C H 0.3554 0.5565 0.4575 0.329 Uiso 1 1 calc R U
C35 C 0.2092(10) 0.8856(5) 0.2202(4) 0.136(4) Uani 1 1 d . .
H35A H 0.3045 0.8798 0.2058 0.203 Uiso 1 1 calc R U
H35B H 0.1510 0.9129 0.1981 0.203 Uiso 1 1 calc R U
H35C H 0.1623 0.8441 0.2235 0.203 Uiso 1 1 calc R U

loop_
_atom_site_aniso_label
_atom_site_aniso_U_11
_atom_site_aniso_U_22
_atom_site_aniso_U_33
_atom_site_aniso_U_23
_atom_site_aniso_U_13
_atom_site_aniso_U_12
Br2 0.0720(5) 0.0803(7) 0.1698(10) 0.0493(6) 0.0307(6) 0.0026(5)
Br1 0.0838(6) 0.0973(8) 0.1898(11) 0.0090(7) -0.0250(6) -0.0252(5)
Br3 0.1942(12) 0.0982(9) 0.1147(9) -0.0305(6) -0.0345(8) -0.0055(8)
N1 0.042(3) 0.051(3) 0.045(4) 0.008(3) 0.005(3) -0.003(3)
C3 0.052(4) 0.074(6) 0.046(4) 0.004(4) 0.003(3) 0.009(4)
C1 0.056(4) 0.053(5) 0.075(5) 0.005(4) 0.001(4) 0.006(4)
C9 0.049(4) 0.070(6) 0.135(7) -0.006(5) 0.000(4) 0.002(4)
C8 0.055(5) 0.088(7) 0.127(8) 0.003(6) 0.002(5) -0.001(5)
C6 0.073(6) 0.066(6) 0.132(8) 0.003(5) -0.016(5) 0.001(5)
C4 0.046(4) 0.063(5) 0.070(5) 0.010(4) 0.004(3) 0.005(4)
C7 0.050(4) 0.078(6) 0.103(6) 0.008(5) -0.004(4) -0.008(4)
C5 0.046(4) 0.079(6) 0.113(7) 0.009(5) 0.000(4) 0.006(4)
C2 0.045(4) 0.075(6) 0.083(6) -0.003(5) -0.002(4) 0.010(4)
C10 0.061(4) 0.069(5) 0.064(5) -0.002(4) -0.002(4) -0.009(4)
C13 0.055(4) 0.072(6) 0.058(6) 0.012(5) -0.001(4) -0.004(4)
C11 0.068(5) 0.078(6) 0.065(5) 0.018(4) -0.012(4) -0.015(4)
C12 0.054(4) 0.055(5) 0.053(6) 0.008(5) -0.005(4) -0.004(4)
C14 0.069(5) 0.075(6) 0.066(6) 0.010(5) 0.008(4) -0.014(4)
C16 0.054(4) 0.059(6) 0.096(7) 0.025(5) 0.009(4) 0.005(4)
C18 0.118(7) 0.070(6) 0.069(6) 0.006(5) -0.019(5) -0.027(5)
C15 0.067(5) 0.085(6) 0.077(6) 0.026(5) 0.012(4) 0.011(5)
C17 0.100(7) 0.066(6) 0.123(9) 0.023(6) -0.020(6) -0.032(5)
C22 0.056(4) 0.063(6) 0.062(6) 0.001(5) 0.004(4) 0.007(4)
C21 0.052(4) 0.063(6) 0.063(6) -0.004(5) 0.008(4) 0.007(4)
C23 0.111(6) 0.078(7) 0.060(6) 0.008(6) 0.006(5) -0.002(5)
C27 0.071(5) 0.085(6) 0.050(6) 0.011(5) -0.002(4) -0.004(4)
C24 0.123(7) 0.065(6) 0.077(7) 0.008(6) 0.000(5) -0.007(5)
C20 0.072(5) 0.065(6) 0.071(6) 0.004(4) 0.020(4) 0.001(4)
C19 0.065(4) 0.059(5) 0.065(5) 0.006(4) 0.008(4) 0.002(4)
C25 0.101(6) 0.075(7) 0.075(7) -0.018(6) -0.016(5) 0.019(5)
C26 0.082(5) 0.098(7) 0.060(6) -0.012(6) -0.007(4) 0.013(5)
N6 0.078(4) 0.048(4) 0.056(4) 0.006(3) 0.007(3) -0.002(3)
N3 0.044(3) 0.063(5) 0.081(4) 0.001(3) 0.010(3) 0.004(3)
N5 0.070(4) 0.073(4) 0.047(4) 0.017(3) -0.001(3) -0.015(3)
N2 0.041(3) 0.065(4) 0.075(4) -0.010(3) 0.008(3) 0.003(3)
N4 0.067(4) 0.063(4) 0.058(4) 0.013(3) -0.009(3) -0.017(3)
N7 0.081(4) 0.074(5) 0.045(4) -0.003(4) 0.010(3) -0.010(4)
O1 0.044(3) 0.072(3) 0.095(4) 0.002(3) 0.010(2) 0.009(2)
O3 0.071(3) 0.088(4) 0.056(4) 0.015(3) -0.006(3) -0.019(3)
O2 0.093(4) 0.097(4) 0.063(4) 0.001(3) 0.023(3) -0.014(3)
F1 0.0490(19) 0.065(2) 0.056(2) 0.0042(19) 0.0029(16) 0.0068(18)
N8 0.058(3) 0.095(5) 0.054(4) -0.014(4) 0.001(3) -0.003(4)
C32 0.070(5) 0.088(6) 0.061(5) -0.012(5) 0.004(4) 0.001(5)
C36 0.051(4) 0.106(6) 0.063(5) -0.033(5) 0.009(4) 0.007(4)
C33 0.088(6) 0.103(7) 0.092(7) -0.006(6) -0.004(5) -0.022(6)
C40 0.072(5) 0.116(8) 0.086(6) 0.002(6) 0.017(5) 0.009(5)
C28 0.082(5) 0.136(8) 0.056(5) -0.029(5) 0.002(4) 0.015(5)
C37 0.056(4) 0.126(7) 0.079(6) -0.036(5) 0.003(4) -0.005(5)
C38 0.073(6) 0.188(10) 0.084(7) -0.063(7) -0.006(5) 0.001(6)
C41 0.113(8) 0.145(10) 0.117(8) 0.024(7) 0.003(6) 0.030(8)
C34 0.104(7) 0.095(7) 0.113(8) -0.013(7) -0.003(6) -0.007(6)
C29 0.086(6) 0.241(13) 0.067(7) -0.056(7) -0.005(5) 0.021(7)
C42 0.136(10) 0.148(11) 0.266(16) 0.151(12) 0.058(9) 0.047(9)
C31 0.164(12) 0.208(15) 0.124(10) -0.046(9) 0.000(8) -0.038(10)
C30 0.121(9) 0.32(2) 0.082(8) -0.098(11) -0.010(7) -0.007(10)
C39 0.058(5) 0.203(11) 0.099(7) -0.057(7) 0.008(5) -0.007(6)
C43 0.198(14) 0.260(19) 0.202(15) 0.011(14) 0.029(11) -0.044(14)
C35 0.140(9) 0.148(10) 0.118(9) 0.026(8) -0.013(7) -0.043(7)

loop_
_atom_type_symbol
_atom_type_description
_atom_type_scat_dispersion_real
_atom_type_scat_dispersion_imag
_atom_type_scat_source
C C 0.0033 0.0016 'International Tables Vol C Tables 4.2.6.8 and 6.1.1.4'
H H 0.0000 0.0000 'International Tables Vol C Tables 4.2.6.8 and 6.1.1.4'
N N 0.0061 0.0033 'International Tables Vol C Tables 4.2.6.8 and 6.1.1.4'
O O 0.0106 0.0060 'International Tables Vol C Tables 4.2.6.8 and 6.1.1.4'
F F 0.0171 0.0103 'International Tables Vol C Tables 4.2.6.8 and 6.1.1.4'
Br Br -0.2901 2.4595 'International Tables Vol C Tables 4.2.6.8 and 6.1.1.4'

loop_
_geom_angle_atom_site_label_1
_geom_angle_atom_site_label_2
_geom_angle_atom_site_label_3
_geom_angle
C1 N1 C19 111.5(5)
C1 N1 C10 112.3(5)
C19 N1 C10 110.5(5)
O1 C3 N2 122.1(7)
O1 C3 N3 124.9(7)
N2 C3 N3 113.0(6)
N1 C1 C2 113.8(5)
C4 C9 C8 120.0(7)
C7 C8 C9 120.2(7)
C7 C6 C5 119.4(8)
C5 C4 C9 118.3(7)
C5 C4 N3 118.1(6)
C9 C4 N3 123.6(7)
C8 C7 C6 120.5(7)
C8 C7 Br1 119.8(6)
C6 C7 Br1 119.6(7)
C4 C5 C6 121.5(7)
N2 C2 C1 109.4(5)
N1 C10 C11 113.2(6)
C14 C13 C18 119.2(7)
C14 C13 N5 124.1(7)
C18 C13 N5 116.7(7)
N4 C11 C10 110.8(5)
O3 C12 N4 123.4(7)
O3 C12 N5 124.0(7)
N4 C12 N5 112.6(7)
C13 C14 C15 119.0(7)
C17 C16 C15 118.4(8)
C17 C16 Br2 121.5(7)
C15 C16 Br2 120.0(7)
C13 C18 C17 118.9(8)
C16 C15 C14 121.9(8)
C16 C17 C18 122.5(8)
C23 C22 N7 117.3(7)
C23 C22 C27 118.3(7)
N7 C22 C27 124.4(7)
O2 C21 N6 123.4(7)
O2 C21 N7 123.9(7)
N6 C21 N7 112.6(7)
C22 C23 C24 121.9(8)
C22 C27 C26 119.6(7)
C25 C24 C23 120.0(8)
N6 C20 C19 110.7(6)
N1 C19 C20 113.0(5)
C24 C25 C26 119.6(8)
C24 C25 Br3 120.9(8)
C26 C25 Br3 119.5(8)
C25 C26 C27 120.6(8)
C21 N6 C20 122.2(6)
C3 N3 C4 128.7(6)
C12 N5 C13 127.4(6)
C3 N2 C2 122.8(6)
C12 N4 C11 123.6(6)
C21 N7 C22 128.8(6)
C40 N8 C36 111.8(6)
C40 N8 C32 106.4(5)
C36 N8 C32 110.6(5)
C40 N8 C28 112.0(6)
C36 N8 C28 104.8(5)
C32 N8 C28 111.3(6)
C33 C32 N8 115.6(6)
C37 C36 N8 115.3(5)
C32 C33 C34 112.5(7)
N8 C40 C41 116.7(7)
C29 C28 N8 116.6(6)
C36 C37 C38 110.7(6)
C39 C38 C37 118.5(8)
C40 C41 C42 109.3(8)
C35 C34 C33 111.6(8)
C30 C29 C28 112.5(7)
C43 C42 C41 110.5(10)
C31 C30 C29 124.8(11)

loop_
_geom_bond_atom_site_label_1
_geom_bond_atom_site_label_2
_geom_bond_distance
Br2 C16 1.895(7)
Br1 C7 1.911(7)
Br3 C25 1.885(8)
N1 C1 1.462(7)
N1 C19 1.463(7)
N1 C10 1.470(7)
C3 O1 1.234(7)
C3 N2 1.349(7)
C3 N3 1.374(8)
C1 C2 1.513(8)
C9 C4 1.389(8)
C9 C8 1.395(10)
C8 C7 1.355(10)
C6 C7 1.375(9)
C6 C5 1.378(9)
C4 C5 1.376(9)
C4 N3 1.409(8)
C2 N2 1.436(8)
C10 C11 1.527(9)
C13 C14 1.380(9)
C13 C18 1.384(9)
C13 N5 1.419(8)
C11 N4 1.447(8)
C12 O3 1.239(7)
C12 N4 1.344(8)
C12 N5 1.374(8)
C14 C15 1.397(9)
C16 C17 1.341(10)
C16 C15 1.355(10)
C18 C17 1.392(10)
C22 C23 1.369(9)
C22 N7 1.389(8)
C22 C27 1.402(9)
C21 O2 1.237(8)
C21 N6 1.346(8)
C21 N7 1.384(9)
C23 C24 1.393(10)
C27 C26 1.405(10)
C24 C25 1.364(10)
C20 N6 1.447(8)
C20 C19 1.517(9)
C25 C26 1.381(11)
N8 C40 1.512(9)
N8 C36 1.528(8)
N8 C32 1.531(8)
N8 C28 1.532(8)
C32 C33 1.513(10)
C36 C37 1.512(9)
C33 C34 1.547(11)
C40 C41 1.530(11)
C28 C29 1.509(10)
C37 C38 1.512(9)
C38 C39 1.429(10)
C41 C42 1.540(13)
C34 C35 1.505(11)
C29 C30 1.497(12)
C42 C43 1.453(16)
C31 C30 1.409(14)
